data_7708105
loop_
_publ_author_name
'Matos, Cati\'ucia R M O'
'Sanii, Rana'
'Wang, Shi-Qiang'
'Ronconi, C\'elia M'
'Zaworotko, Michael J.'

_publ_section_title
;
 Reversible single-crystal to single-crystal phase transformation between
 a new Werner clathrate and its apohost.
;
_journal_issue 37
_journal_name_full 'Dalton transactions (Cambridge, England : 2003)'
_journal_page_first 12923
_journal_page_last 12930
_journal_paper_doi 10.1039/d1dt01839f
_journal_volume 50
_journal_year 2021
_chemical_formula_moiety 'C70 H40 Co N10 O8 S2'
_chemical_formula_sum 'C70 H40 Co N10 O8 S2'
_chemical_formula_weight 1272.17
_space_group_crystal_system monoclinic
_space_group_IT_number 14
_space_group_name_Hall '-P 2yn'
_space_group_name_H-M_alt 'P 1 21/n 1'
_atom_sites_solution_hydrogens geom
_atom_sites_solution_primary iterative
_audit_creation_date 2020-04-05
_audit_creation_method
;
Olex2 1.2
(compiled 2018.05.29 svn.r3508 for OlexSys, GUI svn.r5506)
;
_audit_update_record
;
2020-04-08 deposited with the CCDC.	2021-07-26 downloaded from the CCDC.
;
_cell_angle_alpha 90
_cell_angle_beta 98.9770(10)
_cell_angle_gamma 90
_cell_formula_units_Z 2
_cell_length_a 7.5794(4)
_cell_length_b 23.5293(13)
_cell_length_c 15.5801(8)
_cell_measurement_reflns_used 9899
_cell_measurement_temperature 102(2)
_cell_measurement_theta_max 33.20
_cell_measurement_theta_min 2.83
_cell_volume 2744.5(3)
_computing_cell_refinement 'SAINT V8.38A (?, 2016)'
_computing_data_reduction 'SAINT V8.38A (?, 2016)'
_computing_molecular_graphics 'Olex2 (Dolomanov et al., 2009)'
_computing_publication_material 'Olex2 (Dolomanov et al., 2009)'
_computing_structure_refinement 'olex2.refine (Bourhis et al., 2015)'
_computing_structure_solution 'olex2.solve (Bourhis et al., 2015)'
_diffrn_ambient_temperature 102.01
_diffrn_measured_fraction_theta_full 0.999
_diffrn_measured_fraction_theta_max 0.998
_diffrn_measurement_device_type 'Bruker APEX-II CCD'
_diffrn_measurement_method '\f and \w scans'
_diffrn_radiation_type MoK\a
_diffrn_radiation_wavelength 0.71073
_diffrn_reflns_av_R_equivalents 0.0745
_diffrn_reflns_av_unetI/netI 0.0298
_diffrn_reflns_Laue_measured_fraction_full 0.999
_diffrn_reflns_Laue_measured_fraction_max 0.998
_diffrn_reflns_limit_h_max 11
_diffrn_reflns_limit_h_min -11
_diffrn_reflns_limit_k_max 36
_diffrn_reflns_limit_k_min -36
_diffrn_reflns_limit_l_max 24
_diffrn_reflns_limit_l_min -24
_diffrn_reflns_number 127155
_diffrn_reflns_point_group_measured_fraction_full 0.999
_diffrn_reflns_point_group_measured_fraction_max 0.998
_diffrn_reflns_theta_full 25.242
_diffrn_reflns_theta_max 33.221
_diffrn_reflns_theta_min 2.785
_diffrn_standards_number 0
_exptl_absorpt_coefficient_mu 0.463
_exptl_absorpt_correction_T_max 0.899
_exptl_absorpt_correction_T_min 0.865
_exptl_absorpt_correction_type none
_exptl_crystal_colour pink
_exptl_crystal_density_diffrn 1.539
_exptl_crystal_description plate
_exptl_crystal_F_000 1306
_exptl_crystal_size_max 0.46
_exptl_crystal_size_mid 0.231
_exptl_crystal_size_min 0.026
_refine_diff_density_max 0.702
_refine_diff_density_min -0.553
_refine_diff_density_rms 0.075
_refine_ls_extinction_method none
_refine_ls_goodness_of_fit_ref 1.096
_refine_ls_hydrogen_treatment constr
_refine_ls_matrix_type full
_refine_ls_number_parameters 412
_refine_ls_number_reflns 10520
_refine_ls_number_restraints 0
_refine_ls_restrained_S_all 1.096
_refine_ls_R_factor_all 0.0607
_refine_ls_R_factor_gt 0.0470
_refine_ls_shift/su_max 0.001
_refine_ls_shift/su_mean 0.000
_refine_ls_structure_factor_coef Fsqd
_refine_ls_weighting_details 'w=1/[\s^2^(Fo^2^)+(0.0433P)^2^+1.8641P] where P=(Fo^2^+2Fc^2^)/3'
_refine_ls_weighting_scheme calc
_refine_ls_wR_factor_gt 0.1015
_refine_ls_wR_factor_ref 0.1067
_reflns_Friedel_coverage 0.000
_reflns_number_gt 8724
_reflns_number_total 10520
_reflns_threshold_expression 'I > 2\s(I)'
_cod_data_source_file d1dt01839f2.cif
_cod_data_source_block SAMM-5-Co-NCS
_cod_depositor_comments 'Adding full bibliography for 7708105--7708117.cif.'
_cod_database_code 7708105
_shelx_shelxl_version_number 2018/3
_shelx_space_group_comment
;
The symmetry employed for this shelxl refinement is uniquely defined
by the following loop, which should always be used as a source of
symmetry information in preference to the above space-group names.
They are only intended as comments.
;
_shelx_estimated_absorpt_t_max 0.901
_shelx_estimated_absorpt_t_min 0.851
_olex2_refinement_description
;
1. Fixed Uiso
 At 1.2 times of:
  All C(H) groups
2.a Aromatic/amide H refined with riding coordinates:
 C34(H34), C17(H17), C15(H15), C13(H13), C33(H33), C5(H5), C30(H30), C6(H6),
 C32(H32), C16(H16), C7(H7), C2(H2), C3(H3), C1(H1), C24(H24), C18(H18),
 C23(H23), C22(H22), C20(H20), C19(H19)
;
_olex2_submission_special_instructions 'No special instructions were received'

loop_
_space_group_symop_operation_xyz
'x, y, z'
'-x+1/2, y+1/2, -z+1/2'
'-x, -y, -z'
'x-1/2, -y-1/2, z-1/2'

loop_
_atom_site_label
_atom_site_type_symbol
_atom_site_fract_x
_atom_site_fract_y
_atom_site_fract_z
_atom_site_U_iso_or_equiv
_atom_site_adp_type
_atom_site_occupancy
_atom_site_site_symmetry_order
_atom_site_calc_flag
_atom_site_refinement_flags_posn
_atom_site_refinement_flags_adp
_atom_site_refinement_flags_occupancy
_atom_site_disorder_assembly
_atom_site_disorder_group
Co01 Co 0.500000 0.500000 0.500000 0.00965(6) Uani 1 2 d S T P . .
S002 S 0.03296(5) 0.50759(2) 0.25213(2) 0.01909(8) Uani 1 1 d . . . . .
O003 O 0.19928(16) 0.68881(4) 0.37866(7) 0.0186(2) Uani 1 1 d . . . . .
O004 O 0.39645(16) 0.76980(5) 0.64245(7) 0.0203(2) Uani 1 1 d . . . . .
O005 O 0.53498(16) 0.54051(4) 0.15322(7) 0.0204(2) Uani 1 1 d . . . . .
O006 O 0.52132(16) 0.72071(4) 0.25903(7) 0.0203(2) Uani 1 1 d . . . . .
N007 N 0.62800(15) 0.55769(5) 0.41676(7) 0.01126(19) Uani 1 1 d . . . . .
N008 N 0.28506(17) 0.49229(5) 0.40166(8) 0.0150(2) Uani 1 1 d . . . . .
N009 N 0.52945(16) 0.63082(5) 0.20564(7) 0.01172(19) Uani 1 1 d . . . . .
N00A N 0.36593(16) 0.57500(5) 0.55426(7) 0.0126(2) Uani 1 1 d . . . . .
N00B N 0.29064(16) 0.72892(5) 0.51170(7) 0.0123(2) Uani 1 1 d . . . . .
C00C C 0.62767(18) 0.61258(5) 0.28739(8) 0.0114(2) Uani 1 1 d . . . . .
C00D C 0.48036(18) 0.68833(5) 0.19832(8) 0.0129(2) Uani 1 1 d . . . . .
C00E C 0.33453(18) 0.83254(5) 0.52274(8) 0.0115(2) Uani 1 1 d . . . . .
C00F C 0.26554(17) 0.83775(5) 0.43361(8) 0.0112(2) Uani 1 1 d . . . . .
C00G C 0.28797(18) 0.67414(5) 0.55247(8) 0.0126(2) Uani 1 1 d . . . . .
C00H C 0.24790(18) 0.89232(6) 0.39459(8) 0.0130(2) Uani 1 1 d . . . . .
C00I C 0.34552(18) 0.77628(5) 0.56513(8) 0.0128(2) Uani 1 1 d . . . . .
C00J C 0.21428(18) 0.78917(5) 0.38244(8) 0.0116(2) Uani 1 1 d . . . . .
C00K C 0.35022(18) 0.66835(6) 0.04394(8) 0.0128(2) Uani 1 1 d . . . . .
C00L C 0.79929(19) 0.57327(5) 0.44127(8) 0.0133(2) Uani 1 1 d . . . . .
H00L H 0.861106 0.559175 0.494772 0.016 Uiso 1 1 calc R . . . .
C00M C 0.2766(2) 0.56827(6) 0.62166(9) 0.0157(2) Uani 1 1 d . . . . .
H00M H 0.271729 0.531435 0.646151 0.019 Uiso 1 1 calc R . . . .
C00N C 0.49129(19) 0.58966(6) 0.13923(8) 0.0136(2) Uani 1 1 d . . . . .
C00O C 0.40069(19) 0.61069(6) 0.05419(8) 0.0137(2) Uani 1 1 d . . . . .
C00P C 0.17836(18) 0.49819(6) 0.33956(8) 0.0131(2) Uani 1 1 d . . . . .
C00Q C 0.19913(19) 0.66675(6) 0.62304(9) 0.0154(2) Uani 1 1 d . . . . .
H00Q H 0.145088 0.698028 0.647446 0.018 Uiso 1 1 calc R . . . .
C00R C 0.36981(18) 0.62754(5) 0.52032(8) 0.0127(2) Uani 1 1 d . . . . .
H00R H 0.431199 0.633022 0.472255 0.015 Uiso 1 1 calc R . . . .
C00S C 0.88972(19) 0.60880(6) 0.39233(9) 0.0152(2) Uani 1 1 d . . . . .
H00S H 1.010381 0.618976 0.412446 0.018 Uiso 1 1 calc R . . . .
C00T C 0.1753(2) 0.89683(6) 0.30541(9) 0.0158(2) Uani 1 1 d . . . . .
H00T H 0.160145 0.933211 0.278854 0.019 Uiso 1 1 calc R . . . .
C00U C 0.54446(18) 0.57750(5) 0.34012(8) 0.0122(2) Uani 1 1 d . . . . .
H00U H 0.423542 0.566996 0.321426 0.015 Uiso 1 1 calc R . . . .
C00V C 0.1267(2) 0.84887(6) 0.25701(9) 0.0166(2) Uani 1 1 d . . . . .
H00V H 0.079202 0.852384 0.197108 0.020 Uiso 1 1 calc R . . . .
C00W C 0.80242(19) 0.62943(6) 0.31354(9) 0.0144(2) Uani 1 1 d . . . . .
H00W H 0.860718 0.654243 0.278859 0.017 Uiso 1 1 calc R . . . .
C00X C 0.23289(18) 0.73208(5) 0.42077(8) 0.0122(2) Uani 1 1 d . . . . .
C00Y C 0.38199(18) 0.70676(6) 0.11395(8) 0.0125(2) Uani 1 1 d . . . . .
C00Z C 0.1913(2) 0.61254(6) 0.65701(9) 0.0169(3) Uani 1 1 d . . . . .
H00Z H 0.127975 0.605813 0.704075 0.020 Uiso 1 1 calc R . . . .
C010 C 0.26458(19) 0.68817(7) -0.03826(9) 0.0174(3) Uani 1 1 d . . . . .
C011 C 0.14652(19) 0.79469(6) 0.29537(9) 0.0149(2) Uani 1 1 d . . . . .
H011 H 0.113217 0.761818 0.261266 0.018 Uiso 1 1 calc R . . . .
C012 C 0.3741(2) 0.93448(6) 0.53240(9) 0.0171(3) Uani 1 1 d . . . . .
H012 H 0.412490 0.967134 0.566061 0.020 Uiso 1 1 calc R . . . .
C013 C 0.3035(2) 0.94043(6) 0.44619(9) 0.0168(3) Uani 1 1 d . . . . .
H013 H 0.291811 0.977260 0.420949 0.020 Uiso 1 1 calc R . . . .
C014 C 0.39006(19) 0.88034(6) 0.57124(9) 0.0148(2) Uani 1 1 d . . . . .
H014 H 0.439077 0.876616 0.630923 0.018 Uiso 1 1 calc R . . . .
C015 C 0.32560(19) 0.76237(6) 0.10390(9) 0.0161(2) Uani 1 1 d . . . . .
H015 H 0.342211 0.787431 0.152297 0.019 Uiso 1 1 calc R . . . .
C016 C 0.3663(2) 0.57376(7) -0.01521(9) 0.0190(3) Uani 1 1 d . . . . .
H016 H 0.400062 0.534972 -0.007930 0.023 Uiso 1 1 calc R . . . .
C017 C 0.2437(2) 0.78206(7) 0.02234(10) 0.0204(3) Uani 1 1 d . . . . .
H017 H 0.208173 0.820721 0.015472 0.025 Uiso 1 1 calc R . . . .
C018 C 0.2145(2) 0.74599(7) -0.04751(10) 0.0216(3) Uani 1 1 d . . . . .
H018 H 0.160208 0.759947 -0.102557 0.026 Uiso 1 1 calc R . . . .
C019 C 0.2321(2) 0.64900(7) -0.10803(10) 0.0227(3) Uani 1 1 d . . . . .
H019 H 0.175358 0.661660 -0.163411 0.027 Uiso 1 1 calc R . . . .
C01A C 0.2813(2) 0.59322(7) -0.09679(10) 0.0239(3) Uani 1 1 d . . . . .
H01A H 0.258088 0.567506 -0.144216 0.029 Uiso 1 1 calc R . . . .

loop_
_atom_site_aniso_label
_atom_site_aniso_U_11
_atom_site_aniso_U_22
_atom_site_aniso_U_33
_atom_site_aniso_U_23
_atom_site_aniso_U_13
_atom_site_aniso_U_12
Co01 0.01294(11) 0.00821(10) 0.00699(10) 0.00183(7) -0.00095(8) -0.00085(8)
S002 0.02155(17) 0.02176(17) 0.01151(14) 0.00065(11) -0.00508(12) 0.00308(13)
O003 0.0283(6) 0.0122(4) 0.0139(4) -0.0015(3) -0.0007(4) -0.0053(4)
O004 0.0311(6) 0.0157(5) 0.0118(4) 0.0011(3) -0.0042(4) 0.0016(4)
O005 0.0322(6) 0.0122(4) 0.0155(5) 0.0004(3) -0.0009(4) -0.0003(4)
O006 0.0298(6) 0.0153(5) 0.0136(5) -0.0025(3) -0.0032(4) 0.0039(4)
N007 0.0146(5) 0.0098(4) 0.0090(4) 0.0010(3) 0.0008(4) 0.0007(4)
N008 0.0170(5) 0.0153(5) 0.0120(5) 0.0023(4) 0.0002(4) -0.0029(4)
N009 0.0170(5) 0.0105(4) 0.0071(4) 0.0022(3) 0.0002(4) -0.0003(4)
N00A 0.0164(5) 0.0107(4) 0.0104(5) 0.0001(3) 0.0011(4) -0.0010(4)
N00B 0.0165(5) 0.0092(4) 0.0105(5) 0.0003(3) 0.0004(4) 0.0005(4)
C00C 0.0157(6) 0.0100(5) 0.0080(5) 0.0016(4) 0.0002(4) 0.0004(4)
C00D 0.0161(6) 0.0120(5) 0.0104(5) 0.0017(4) 0.0020(4) 0.0008(4)
C00E 0.0130(5) 0.0110(5) 0.0103(5) -0.0001(4) 0.0007(4) 0.0004(4)
C00F 0.0124(5) 0.0110(5) 0.0100(5) 0.0000(4) 0.0015(4) -0.0001(4)
C00G 0.0151(6) 0.0105(5) 0.0117(5) 0.0011(4) 0.0003(4) 0.0005(4)
C00H 0.0160(6) 0.0115(5) 0.0112(5) 0.0007(4) 0.0017(4) -0.0001(4)
C00I 0.0151(6) 0.0112(5) 0.0115(5) -0.0008(4) -0.0001(4) 0.0014(4)
C00J 0.0134(5) 0.0107(5) 0.0103(5) 0.0001(4) 0.0005(4) -0.0007(4)
C00K 0.0116(5) 0.0174(6) 0.0095(5) 0.0038(4) 0.0014(4) -0.0016(4)
C00L 0.0164(6) 0.0122(5) 0.0104(5) 0.0007(4) -0.0007(4) -0.0008(4)
C00M 0.0221(7) 0.0123(5) 0.0127(6) 0.0008(4) 0.0030(5) -0.0007(5)
C00N 0.0170(6) 0.0132(5) 0.0102(5) 0.0001(4) 0.0013(4) -0.0021(4)
C00O 0.0161(6) 0.0154(5) 0.0094(5) 0.0009(4) 0.0012(4) -0.0029(4)
C00P 0.0159(6) 0.0125(5) 0.0110(5) 0.0009(4) 0.0020(4) -0.0013(4)
C00Q 0.0175(6) 0.0142(6) 0.0147(6) 0.0011(4) 0.0036(5) 0.0028(5)
C00R 0.0149(6) 0.0118(5) 0.0110(5) 0.0002(4) 0.0010(4) 0.0002(4)
C00S 0.0152(6) 0.0171(6) 0.0125(5) 0.0019(4) -0.0007(4) -0.0037(5)
C00T 0.0201(6) 0.0138(6) 0.0130(6) 0.0029(4) 0.0011(5) 0.0001(5)
C00U 0.0148(6) 0.0120(5) 0.0096(5) 0.0026(4) 0.0015(4) -0.0001(4)
C00V 0.0217(7) 0.0170(6) 0.0102(5) 0.0013(4) -0.0006(5) 0.0000(5)
C00W 0.0175(6) 0.0139(5) 0.0117(5) 0.0023(4) 0.0025(4) -0.0027(4)
C00X 0.0134(5) 0.0118(5) 0.0111(5) -0.0002(4) 0.0009(4) -0.0013(4)
C00Y 0.0137(6) 0.0139(5) 0.0097(5) 0.0036(4) 0.0011(4) 0.0005(4)
C00Z 0.0236(7) 0.0139(6) 0.0145(6) 0.0009(4) 0.0066(5) 0.0003(5)
C010 0.0149(6) 0.0247(7) 0.0118(6) 0.0053(5) -0.0001(5) -0.0011(5)
C011 0.0187(6) 0.0149(6) 0.0104(5) -0.0010(4) 0.0000(4) -0.0013(5)
C012 0.0237(7) 0.0113(5) 0.0158(6) -0.0028(4) 0.0019(5) -0.0022(5)
C013 0.0235(7) 0.0113(5) 0.0155(6) -0.0002(4) 0.0027(5) -0.0019(5)
C014 0.0183(6) 0.0144(5) 0.0112(5) -0.0019(4) 0.0006(5) -0.0005(5)
C015 0.0167(6) 0.0157(6) 0.0160(6) 0.0048(4) 0.0031(5) 0.0032(5)
C016 0.0235(7) 0.0202(6) 0.0123(6) -0.0014(5) 0.0003(5) -0.0054(5)
C017 0.0189(7) 0.0215(7) 0.0208(7) 0.0089(5) 0.0026(5) 0.0060(5)
C018 0.0190(7) 0.0286(8) 0.0164(6) 0.0110(5) 0.0002(5) 0.0030(6)
C019 0.0240(7) 0.0322(8) 0.0101(6) 0.0028(5) -0.0033(5) -0.0036(6)
C01A 0.0291(8) 0.0298(8) 0.0115(6) -0.0030(5) -0.0011(5) -0.0076(6)

loop_
_atom_type_symbol
_atom_type_description
_atom_type_scat_dispersion_real
_atom_type_scat_dispersion_imag
_atom_type_scat_source
C C 0.0033 0.0016 'International Tables Vol C Tables 4.2.6.8 and 6.1.1.4'
H H 0.0000 0.0000 'International Tables Vol C Tables 4.2.6.8 and 6.1.1.4'
Co Co 0.3494 0.9721 'International Tables Vol C Tables 4.2.6.8 and 6.1.1.4'
N N 0.0061 0.0033 'International Tables Vol C Tables 4.2.6.8 and 6.1.1.4'
O O 0.0106 0.0060 'International Tables Vol C Tables 4.2.6.8 and 6.1.1.4'
S S 0.1246 0.1234 'International Tables Vol C Tables 4.2.6.8 and 6.1.1.4'

loop_
_geom_angle_atom_site_label_1
_geom_angle_atom_site_label_2
_geom_angle_atom_site_label_3
_geom_angle
_geom_angle_site_symmetry_1
_geom_angle_site_symmetry_3
_geom_angle_publ_flag
N007 Co01 N007 180.0 . 3_666 ?
N007 Co01 N00A 90.23(4) . . ?
N007 Co01 N00A 89.77(4) 3_666 . ?
N007 Co01 N00A 90.23(4) 3_666 3_666 ?
N007 Co01 N00A 89.77(4) . 3_666 ?
N008 Co01 N007 90.79(4) . 3_666 ?
N008 Co01 N007 89.21(4) . . ?
N008 Co01 N007 90.79(4) 3_666 . ?
N008 Co01 N007 89.21(4) 3_666 3_666 ?
N008 Co01 N008 180.00(5) . 3_666 ?
N008 Co01 N00A 89.85(4) 3_666 3_666 ?
N008 Co01 N00A 90.15(4) . 3_666 ?
N008 Co01 N00A 90.15(4) 3_666 . ?
N008 Co01 N00A 89.85(4) . . ?
N00A Co01 N00A 180.0 3_666 . ?
C00L N007 Co01 119.64(8) . . ?
C00U N007 Co01 123.12(9) . . ?
C00U N007 C00L 117.21(11) . . ?
C00P N008 Co01 165.68(11) . . ?
C00D N009 C00C 117.02(11) . . ?
C00D N009 C00N 125.43(11) . . ?
C00N N009 C00C 117.55(11) . . ?
C00M N00A Co01 120.64(9) . . ?
C00M N00A C00R 117.34(12) . . ?
C00R N00A Co01 122.01(9) . . ?
C00I N00B C00G 117.98(11) . . ?
C00I N00B C00X 124.29(11) . . ?
C00X N00B C00G 117.70(10) . . ?
C00U C00C N009 118.90(12) . . ?
C00W C00C N009 121.05(12) . . ?
C00W C00C C00U 120.05(12) . . ?
O006 C00D N009 120.56(12) . . ?
O006 C00D C00Y 122.83(12) . . ?
N009 C00D C00Y 116.60(11) . . ?
C00F C00E C00I 120.31(11) . . ?
C014 C00E C00F 120.09(12) . . ?
C014 C00E C00I 119.59(12) . . ?
C00E C00F C00H 119.76(11) . . ?
C00E C00F C00J 120.80(11) . . ?
C00J C00F C00H 119.44(11) . . ?
C00Q C00G N00B 120.29(12) . . ?
C00Q C00G C00R 119.05(12) . . ?
C00R C00G N00B 120.63(12) . . ?
C00T C00H C00F 118.98(12) . . ?
C013 C00H C00F 118.78(12) . . ?
C013 C00H C00T 122.24(12) . . ?
O004 C00I N00B 120.22(12) . . ?
O004 C00I C00E 122.86(12) . . ?
N00B C00I C00E 116.91(11) . . ?
C00F C00J C00X 120.69(11) . . ?
C011 C00J C00F 120.40(12) . . ?
C011 C00J C00X 118.91(12) . . ?
C00O C00K C010 119.66(13) . . ?
C00Y C00K C00O 121.24(12) . . ?
C00Y C00K C010 119.10(13) . . ?
N007 C00L H00L 118.4 . . ?
N007 C00L C00S 123.19(12) . . ?
C00S C00L H00L 118.4 . . ?
N00A C00M H00M 118.5 . . ?
N00A C00M C00Z 123.05(13) . . ?
C00Z C00M H00M 118.5 . . ?
O005 C00N N009 120.17(12) . . ?
O005 C00N C00O 123.74(12) . . ?
N009 C00N C00O 116.08(11) . . ?
C00K C00O C00N 120.16(12) . . ?
C016 C00O C00K 120.11(13) . . ?
C016 C00O C00N 119.73(13) . . ?
N008 C00P S002 178.55(13) . . ?
C00G C00Q H00Q 120.9 . . ?
C00Z C00Q C00G 118.25(13) . . ?
C00Z C00Q H00Q 120.9 . . ?
N00A C00R C00G 122.95(12) . . ?
N00A C00R H00R 118.5 . . ?
C00G C00R H00R 118.5 . . ?
C00L C00S H00S 120.3 . . ?
C00L C00S C00W 119.34(13) . . ?
C00W C00S H00S 120.3 . . ?
C00H C00T H00T 119.8 . . ?
C00V C00T C00H 120.43(12) . . ?
C00V C00T H00T 119.8 . . ?
N007 C00U C00C 122.60(12) . . ?
N007 C00U H00U 118.7 . . ?
C00C C00U H00U 118.7 . . ?
C00T C00V H00V 119.7 . . ?
C00T C00V C011 120.61(12) . . ?
C011 C00V H00V 119.7 . . ?
C00C C00W C00S 117.58(12) . . ?
C00C C00W H00W 121.2 . . ?
C00S C00W H00W 121.2 . . ?
O003 C00X N00B 120.06(12) . . ?
O003 C00X C00J 123.22(12) . . ?
N00B C00X C00J 116.71(11) . . ?
C00K C00Y C00D 120.28(12) . . ?
C015 C00Y C00D 119.10(12) . . ?
C015 C00Y C00K 120.60(12) . . ?
C00M C00Z C00Q 119.33(13) . . ?
C00M C00Z H00Z 120.3 . . ?
C00Q C00Z H00Z 120.3 . . ?
C018 C010 C00K 119.03(14) . . ?
C018 C010 C019 122.41(13) . . ?
C019 C010 C00K 118.57(14) . . ?
C00J C011 C00V 120.13(12) . . ?
C00J C011 H011 119.9 . . ?
C00V C011 H011 119.9 . . ?
C013 C012 H012 119.8 . . ?
C013 C012 C014 120.47(12) . . ?
C014 C012 H012 119.8 . . ?
C00H C013 H013 119.7 . . ?
C012 C013 C00H 120.69(13) . . ?
C012 C013 H013 119.7 . . ?
C00E C014 C012 120.17(12) . . ?
C00E C014 H014 119.9 . . ?
C012 C014 H014 119.9 . . ?
C00Y C015 H015 119.9 . . ?
C00Y C015 C017 120.13(14) . . ?
C017 C015 H015 119.9 . . ?
C00O C016 H016 119.8 . . ?
C00O C016 C01A 120.42(14) . . ?
C01A C016 H016 119.8 . . ?
C015 C017 H017 119.7 . . ?
C018 C017 C015 120.56(14) . . ?
C018 C017 H017 119.7 . . ?
C010 C018 H018 119.8 . . ?
C017 C018 C010 120.49(13) . . ?
C017 C018 H018 119.8 . . ?
C010 C019 H019 119.5 . . ?
C01A C019 C010 120.96(14) . . ?
C01A C019 H019 119.5 . . ?
C016 C01A H01A 119.9 . . ?
C019 C01A C016 120.29(14) . . ?
C019 C01A H01A 119.9 . . ?

loop_
_geom_bond_atom_site_label_1
_geom_bond_atom_site_label_2
_geom_bond_distance
_geom_bond_site_symmetry_2
_geom_bond_publ_flag
Co01 N007 2.2041(11) . ?
Co01 N007 2.2041(11) 3_666 ?
Co01 N008 2.0628(12) . ?
Co01 N008 2.0629(12) 3_666 ?
Co01 N00A 2.2649(11) . ?
Co01 N00A 2.2648(12) 3_666 ?
S002 C00P 1.6280(14) . ?
O003 C00X 1.2165(16) . ?
O004 C00I 1.2160(16) . ?
O005 C00N 1.2133(17) . ?
O006 C00D 1.2166(16) . ?
N007 C00L 1.3458(17) . ?
N007 C00U 1.3446(16) . ?
N008 C00P 1.1685(18) . ?
N009 C00C 1.4369(16) . ?
N009 C00D 1.4032(17) . ?
N009 C00N 1.4139(17) . ?
N00A C00M 1.3449(18) . ?
N00A C00R 1.3466(16) . ?
N00B C00G 1.4385(17) . ?
N00B C00I 1.4140(17) . ?
N00B C00X 1.4180(17) . ?
C00C C00U 1.3841(18) . ?
C00C C00W 1.3818(19) . ?
C00D C00Y 1.4717(18) . ?
C00E C00F 1.4109(18) . ?
C00E C00I 1.4759(18) . ?
C00E C014 1.3835(18) . ?
C00F C00H 1.4180(18) . ?
C00F C00J 1.4129(18) . ?
C00G C00Q 1.3869(19) . ?
C00G C00R 1.3911(18) . ?
C00H C00T 1.4163(19) . ?
C00H C013 1.4139(19) . ?
C00J C00X 1.4678(18) . ?
C00J C011 1.3797(18) . ?
C00K C00O 1.4120(19) . ?
C00K C00Y 1.4080(19) . ?
C00K C010 1.4211(18) . ?
C00L H00L 0.9500 . ?
C00L C00S 1.3831(19) . ?
C00M H00M 0.9500 . ?
C00M C00Z 1.385(2) . ?
C00N C00O 1.4791(19) . ?
C00O C016 1.3799(19) . ?
C00Q H00Q 0.9500 . ?
C00Q C00Z 1.3859(19) . ?
C00R H00R 0.9500 . ?
C00S H00S 0.9500 . ?
C00S C00W 1.3882(19) . ?
C00T H00T 0.9500 . ?
C00T C00V 1.3751(19) . ?
C00U H00U 0.9500 . ?
C00V H00V 0.9500 . ?
C00V C011 1.4061(19) . ?
C00W H00W 0.9500 . ?
C00Y C015 1.3777(18) . ?
C00Z H00Z 0.9500 . ?
C010 C018 1.414(2) . ?
C010 C019 1.417(2) . ?
C011 H011 0.9500 . ?
C012 H012 0.9500 . ?
C012 C013 1.373(2) . ?
C012 C014 1.4072(19) . ?
C013 H013 0.9500 . ?
C014 H014 0.9500 . ?
C015 H015 0.9500 . ?
C015 C017 1.403(2) . ?
C016 H016 0.9500 . ?
C016 C01A 1.409(2) . ?
C017 H017 0.9500 . ?
C017 C018 1.371(2) . ?
C018 H018 0.9500 . ?
C019 H019 0.9500 . ?
C019 C01A 1.368(2) . ?
C01A H01A 0.9500 . ?
